data_7126544
loop_
_publ_author_name
'Tani, Yosuke'
'Komura, Mao'
'Ogawa, Takuji'

_publ_section_title
;
 Mechanoresponsive turn-on phosphorescence by a desymmetrization approach.
;
_journal_issue 50
_journal_name_full 'Chemical communications (Cambridge, England)'
_journal_page_first 6810
_journal_page_last 6813
_journal_paper_doi 10.1039/d0cc01949f
_journal_volume 56
_journal_year 2020
_chemical_formula_sum 'C28 H44 Br2 O2 S2 Si2'
_chemical_formula_weight 692.75
_space_group_crystal_system monoclinic
_space_group_IT_number 15
_space_group_name_Hall '-C 2yc'
_space_group_name_H-M_alt 'C 1 2/c 1'
_atom_sites_solution_hydrogens geom
_audit_creation_method SHELXL-2018/3
_audit_update_record
;
2020-02-26 deposited with the CCDC.	2020-05-11 downloaded from the CCDC.
;
_cell_angle_alpha 90
_cell_angle_beta 92.526(3)
_cell_angle_gamma 90
_cell_formula_units_Z 4
_cell_length_a 12.1566(14)
_cell_length_b 9.5772(11)
_cell_length_c 28.031(3)
_cell_measurement_reflns_used 4050
_cell_measurement_temperature 123(2)
_cell_measurement_theta_max 27.4855
_cell_measurement_theta_min 3.0395
_cell_volume 3260.4(6)
_computing_cell_refinement CrystalClear
_computing_data_collection CrystalClear
_computing_data_reduction CrystalClear
_computing_molecular_graphics 'Yadokari-XG (Wakita, Nemoto et al., 2009)'
_computing_publication_material 'Yadokari-XG (Wakita, Nemoto et al., 2009)'
_computing_structure_refinement 'SHELXL-2018/3 (Sheldrick, 2018)'
_computing_structure_solution SIR-97
_diffrn_ambient_temperature 123(2)
_diffrn_measured_fraction_theta_full 0.990
_diffrn_measured_fraction_theta_max 0.987
_diffrn_measurement_device_type 'Rigaku XtaLAB P200'
_diffrn_measurement_method \w
_diffrn_radiation_type MoK\a
_diffrn_radiation_wavelength 0.71075
_diffrn_reflns_av_R_equivalents 0.0333
_diffrn_reflns_av_unetI/netI 0.0364
_diffrn_reflns_Laue_measured_fraction_full 0.990
_diffrn_reflns_Laue_measured_fraction_max 0.987
_diffrn_reflns_limit_h_max 15
_diffrn_reflns_limit_h_min -15
_diffrn_reflns_limit_k_max 12
_diffrn_reflns_limit_k_min -12
_diffrn_reflns_limit_l_max 35
_diffrn_reflns_limit_l_min -36
_diffrn_reflns_number 12341
_diffrn_reflns_point_group_measured_fraction_full 0.990
_diffrn_reflns_point_group_measured_fraction_max 0.987
_diffrn_reflns_theta_full 25.242
_diffrn_reflns_theta_max 27.507
_diffrn_reflns_theta_min 3.040
_exptl_absorpt_coefficient_mu 2.711
_exptl_absorpt_correction_T_max 1.0000
_exptl_absorpt_correction_T_min 0.8312
_exptl_absorpt_correction_type multi-scan
_exptl_crystal_colour yellow
_exptl_crystal_density_diffrn 1.411
_exptl_crystal_density_method 'not measured'
_exptl_crystal_description prism
_exptl_crystal_F_000 1432
_exptl_crystal_size_max 0.200
_exptl_crystal_size_mid 0.150
_exptl_crystal_size_min 0.060
_refine_diff_density_max 1.567
_refine_diff_density_min -1.271
_refine_diff_density_rms 0.089
_refine_ls_extinction_method none
_refine_ls_goodness_of_fit_ref 1.038
_refine_ls_hydrogen_treatment constr
_refine_ls_matrix_type full
_refine_ls_number_parameters 169
_refine_ls_number_reflns 3691
_refine_ls_number_restraints 0
_refine_ls_restrained_S_all 1.038
_refine_ls_R_factor_all 0.0629
_refine_ls_R_factor_gt 0.0460
_refine_ls_shift/su_max 0.001
_refine_ls_shift/su_mean 0.000
_refine_ls_structure_factor_coef Fsqd
_refine_ls_weighting_details 'w=1/[\s^2^(Fo^2^)+(0.0377P)^2^+18.2038P] where P=(Fo^2^+2Fc^2^)/3'
_refine_ls_weighting_scheme calc
_refine_ls_wR_factor_gt 0.1023
_refine_ls_wR_factor_ref 0.1086
_reflns_Friedel_coverage 0.000
_reflns_number_gt 2950
_reflns_number_total 3691
_reflns_threshold_expression 'I > 2\s(I)'
_cod_data_source_file d0cc01949f2.cif
_cod_data_source_block mk251a
_cod_depositor_comments 'Adding full bibliography for 7126544--7126553.cif.'
_cod_original_sg_symbol_H-M 'C 2/c'
_cod_database_code 7126544
_shelx_shelxl_version_number 2018/3
_shelx_space_group_comment
;
The symmetry employed for this shelxl refinement is uniquely defined
by the following loop, which should always be used as a source of
symmetry information in preference to the above space-group names.
They are only intended as comments.
;
_shelx_estimated_absorpt_t_min 0.613
_shelx_estimated_absorpt_t_max 0.854

loop_
_space_group_symop_operation_xyz
'x, y, z'
'-x, y, -z+1/2'
'x+1/2, y+1/2, z'
'-x+1/2, y+1/2, -z+1/2'
'-x, -y, -z'
'x, -y, z-1/2'
'-x+1/2, -y+1/2, -z'
'x+1/2, -y+1/2, z-1/2'

loop_
_atom_site_label
_atom_site_type_symbol
_atom_site_fract_x
_atom_site_fract_y
_atom_site_fract_z
_atom_site_U_iso_or_equiv
_atom_site_adp_type
_atom_site_occupancy
_atom_site_site_symmetry_order
_atom_site_calc_flag
_atom_site_refinement_flags_posn
_atom_site_refinement_flags_adp
_atom_site_refinement_flags_occupancy
_atom_site_disorder_assembly
_atom_site_disorder_group
O1 O 0.5524(2) 0.2683(3) 0.69941(11) 0.0468(8) Uani 1 1 d . . . . .
C1 C 0.4886(3) 0.2028(4) 0.72273(12) 0.0242(7) Uani 1 1 d . . . . .
C2 C 0.3846(2) 0.1479(3) 0.70241(11) 0.0180(6) Uani 1 1 d . . . . .
C3 C 0.3139(3) 0.0503(4) 0.71880(11) 0.0238(7) Uani 1 1 d . . . . .
C4 C 0.2189(3) 0.0302(4) 0.68931(12) 0.0264(8) Uani 1 1 d . . . . .
H1 H 0.163945 -0.033437 0.696045 0.032 Uiso 1 1 calc R U . . .
C5 C 0.2152(2) 0.1142(3) 0.64942(11) 0.0181(6) Uani 1 1 d . . . . .
S1 S 0.33254(6) 0.21361(9) 0.64861(3) 0.02068(19) Uani 1 1 d . . . . .
Br1 Br 0.34079(4) -0.05861(5) 0.77388(2) 0.04735(16) Uani 1 1 d . . . . .
Si1 Si 0.10352(7) 0.11536(9) 0.60030(3) 0.01648(19) Uani 1 1 d . . . . .
C6 C 0.1097(3) 0.2868(4) 0.56707(12) 0.0233(7) Uani 1 1 d . . . . .
H2 H 0.187359 0.302508 0.560671 0.028 Uiso 1 1 calc R U . . .
C7 C 0.1352(3) -0.0316(4) 0.55819(11) 0.0213(7) Uani 1 1 d . . . . .
H3 H 0.078090 -0.030226 0.532399 0.026 Uiso 1 1 calc R U . . .
C8 C -0.0302(3) 0.0770(4) 0.62964(12) 0.0216(7) Uani 1 1 d . . . . .
H4 H -0.020780 -0.016227 0.643644 0.026 Uiso 1 1 calc R U . . .
C9 C 0.0722(3) 0.4140(4) 0.59491(15) 0.0355(9) Uani 1 1 d . . . . .
H5 H 0.084839 0.497173 0.576839 0.053 Uiso 1 1 calc R U . . .
H6 H 0.112974 0.418980 0.624973 0.053 Uiso 1 1 calc R U . . .
H7 H -0.004960 0.405849 0.600430 0.053 Uiso 1 1 calc R U . . .
C10 C 0.0473(3) 0.2813(4) 0.51808(12) 0.0280(8) Uani 1 1 d . . . . .
H8 H -0.028014 0.255614 0.522324 0.042 Uiso 1 1 calc R U . . .
H9 H 0.081072 0.213415 0.498215 0.042 Uiso 1 1 calc R U . . .
H10 H 0.049798 0.371395 0.503163 0.042 Uiso 1 1 calc R U . . .
C11 C 0.2464(3) -0.0104(5) 0.53502(13) 0.0331(9) Uani 1 1 d . . . . .
H11 H 0.304662 -0.011765 0.559286 0.050 Uiso 1 1 calc R U . . .
H12 H 0.246321 0.077895 0.518796 0.050 Uiso 1 1 calc R U . . .
H13 H 0.257678 -0.084048 0.512525 0.050 Uiso 1 1 calc R U . . .
C12 C 0.1309(3) -0.1755(4) 0.58172(14) 0.0322(8) Uani 1 1 d . . . . .
H14 H 0.148499 -0.245958 0.558916 0.048 Uiso 1 1 calc R U . . .
H15 H 0.058297 -0.191791 0.592659 0.048 Uiso 1 1 calc R U . . .
H16 H 0.183273 -0.179064 0.608349 0.048 Uiso 1 1 calc R U . . .
C13 C -0.1275(3) 0.0638(4) 0.59340(14) 0.0332(8) Uani 1 1 d . . . . .
H17 H -0.191927 0.035725 0.609535 0.050 Uiso 1 1 calc R U . . .
H18 H -0.110867 -0.004813 0.569823 0.050 Uiso 1 1 calc R U . . .
H19 H -0.140762 0.152300 0.578110 0.050 Uiso 1 1 calc R U . . .
C14 C -0.0590(3) 0.1724(5) 0.67127(16) 0.0417(10) Uani 1 1 d . . . . .
H20 H -0.075786 0.264270 0.659368 0.063 Uiso 1 1 calc R U . . .
H21 H 0.002444 0.177106 0.693909 0.063 Uiso 1 1 calc R U . . .
H22 H -0.121847 0.135362 0.686589 0.063 Uiso 1 1 calc R U . . .

loop_
_atom_site_aniso_label
_atom_site_aniso_U_11
_atom_site_aniso_U_22
_atom_site_aniso_U_33
_atom_site_aniso_U_23
_atom_site_aniso_U_13
_atom_site_aniso_U_12
O1 0.0350(15) 0.0555(19) 0.0476(17) 0.0283(15) -0.0234(13) -0.0266(14)
C1 0.0217(16) 0.0206(17) 0.0292(19) 0.0055(14) -0.0119(14) -0.0021(13)
C2 0.0178(14) 0.0189(16) 0.0166(14) 0.0032(12) -0.0088(12) 0.0001(12)
C3 0.0222(16) 0.0297(19) 0.0188(15) 0.0086(14) -0.0082(13) -0.0036(14)
C4 0.0235(16) 0.0301(19) 0.0246(17) 0.0088(14) -0.0084(13) -0.0127(14)
C5 0.0161(14) 0.0175(15) 0.0200(15) 0.0012(12) -0.0062(12) -0.0039(12)
S1 0.0177(4) 0.0223(4) 0.0212(4) 0.0087(3) -0.0093(3) -0.0065(3)
Br1 0.0473(3) 0.0592(3) 0.0336(2) 0.0297(2) -0.01881(18) -0.0186(2)
Si1 0.0147(4) 0.0169(4) 0.0171(4) 0.0019(3) -0.0070(3) -0.0029(3)
C6 0.0217(16) 0.0237(18) 0.0235(16) 0.0038(14) -0.0099(13) -0.0047(13)
C7 0.0193(15) 0.0247(18) 0.0192(15) -0.0011(13) -0.0073(12) 0.0019(13)
C8 0.0184(15) 0.0226(17) 0.0235(16) 0.0002(13) -0.0032(12) -0.0050(13)
C9 0.046(2) 0.0220(19) 0.037(2) 0.0018(16) -0.0147(17) 0.0021(16)
C10 0.0298(18) 0.0296(19) 0.0236(17) 0.0105(15) -0.0105(14) -0.0052(15)
C11 0.0272(18) 0.046(2) 0.0264(18) -0.0044(17) 0.0005(15) 0.0061(17)
C12 0.041(2) 0.0228(19) 0.032(2) -0.0009(15) -0.0089(17) 0.0053(16)
C13 0.0220(17) 0.039(2) 0.038(2) 0.0032(18) -0.0064(15) -0.0032(16)
C14 0.031(2) 0.053(3) 0.042(2) -0.016(2) 0.0112(18) -0.0074(19)

loop_
_atom_type_symbol
_atom_type_description
_atom_type_scat_dispersion_real
_atom_type_scat_dispersion_imag
_atom_type_scat_source
C C 0.0033 0.0016 'International Tables Vol C Tables 4.2.6.8 and 6.1.1.4'
H H 0.0000 0.0000 'International Tables Vol C Tables 4.2.6.8 and 6.1.1.4'
O O 0.0106 0.0060 'International Tables Vol C Tables 4.2.6.8 and 6.1.1.4'
Si Si 0.0817 0.0704 'International Tables Vol C Tables 4.2.6.8 and 6.1.1.4'
S S 0.1246 0.1234 'International Tables Vol C Tables 4.2.6.8 and 6.1.1.4'
Br Br -0.2901 2.4595 'International Tables Vol C Tables 4.2.6.8 and 6.1.1.4'

loop_
_geom_angle_atom_site_label_1
_geom_angle_atom_site_label_2
_geom_angle_atom_site_label_3
_geom_angle
_geom_angle_site_symmetry_1
_geom_angle_site_symmetry_3
_geom_angle_publ_flag
O1 C1 C2 122.6(3) . . ?
O1 C1 C1 116.3(3) . 2_656 ?
C2 C1 C1 120.1(4) . 2_656 ?
C3 C2 C1 131.5(3) . . ?
C3 C2 S1 109.4(2) . . ?
C1 C2 S1 119.1(2) . . ?
C2 C3 C4 114.2(3) . . ?
C2 C3 Br1 124.6(2) . . ?
C4 C3 Br1 121.1(3) . . ?
C5 C4 C3 113.3(3) . . ?
C5 C4 H1 123.4 . . ?
C3 C4 H1 123.4 . . ?
C4 C5 S1 109.7(2) . . ?
C4 C5 Si1 126.3(2) . . ?
S1 C5 Si1 123.89(18) . . ?
C5 S1 C2 93.39(15) . . ?
C7 Si1 C8 109.28(15) . . ?
C7 Si1 C5 106.93(14) . . ?
C8 Si1 C5 106.60(14) . . ?
C7 Si1 C6 109.01(16) . . ?
C8 Si1 C6 115.91(16) . . ?
C5 Si1 C6 108.73(14) . . ?
C9 C6 C10 109.6(3) . . ?
C9 C6 Si1 114.9(3) . . ?
C10 C6 Si1 112.4(2) . . ?
C9 C6 H2 106.4 . . ?
C10 C6 H2 106.4 . . ?
Si1 C6 H2 106.4 . . ?
C12 C7 C11 110.4(3) . . ?
C12 C7 Si1 113.0(2) . . ?
C11 C7 Si1 111.9(2) . . ?
C12 C7 H3 107.1 . . ?
C11 C7 H3 107.1 . . ?
Si1 C7 H3 107.1 . . ?
C13 C8 C14 111.0(3) . . ?
C13 C8 Si1 112.4(2) . . ?
C14 C8 Si1 116.4(2) . . ?
C13 C8 H4 105.3 . . ?
C14 C8 H4 105.3 . . ?
Si1 C8 H4 105.3 . . ?
C6 C9 H5 109.5 . . ?
C6 C9 H6 109.5 . . ?
H5 C9 H6 109.5 . . ?
C6 C9 H7 109.5 . . ?
H5 C9 H7 109.5 . . ?
H6 C9 H7 109.5 . . ?
C6 C10 H8 109.5 . . ?
C6 C10 H9 109.5 . . ?
H8 C10 H9 109.5 . . ?
C6 C10 H10 109.5 . . ?
H8 C10 H10 109.5 . . ?
H9 C10 H10 109.5 . . ?
C7 C11 H11 109.5 . . ?
C7 C11 H12 109.5 . . ?
H11 C11 H12 109.5 . . ?
C7 C11 H13 109.5 . . ?
H11 C11 H13 109.5 . . ?
H12 C11 H13 109.5 . . ?
C7 C12 H14 109.5 . . ?
C7 C12 H15 109.5 . . ?
H14 C12 H15 109.5 . . ?
C7 C12 H16 109.5 . . ?
H14 C12 H16 109.5 . . ?
H15 C12 H16 109.5 . . ?
C8 C13 H17 109.5 . . ?
C8 C13 H18 109.5 . . ?
H17 C13 H18 109.5 . . ?
C8 C13 H19 109.5 . . ?
H17 C13 H19 109.5 . . ?
H18 C13 H19 109.5 . . ?
C8 C14 H20 109.5 . . ?
C8 C14 H21 109.5 . . ?
H20 C14 H21 109.5 . . ?
C8 C14 H22 109.5 . . ?
H20 C14 H22 109.5 . . ?
H21 C14 H22 109.5 . . ?

loop_
_geom_bond_atom_site_label_1
_geom_bond_atom_site_label_2
_geom_bond_distance
_geom_bond_site_symmetry_2
_geom_bond_publ_flag
O1 C1 1.211(4) . ?
C1 C2 1.461(4) . ?
C1 C1 1.542(7) 2_656 ?
C2 C3 1.363(5) . ?
C2 S1 1.728(3) . ?
C3 C4 1.404(4) . ?
C3 Br1 1.880(3) . ?
C4 C5 1.376(5) . ?
C4 H1 0.9300 . ?
C5 S1 1.716(3) . ?
C5 Si1 1.891(3) . ?
Si1 C7 1.888(3) . ?
Si1 C8 1.890(3) . ?
Si1 C6 1.891(3) . ?
C6 C9 1.528(5) . ?
C6 C10 1.541(4) . ?
C6 H2 0.9800 . ?
C7 C12 1.530(5) . ?
C7 C11 1.539(5) . ?
C7 H3 0.9800 . ?
C8 C13 1.530(4) . ?
C8 C14 1.535(5) . ?
C8 H4 0.9800 . ?
C9 H5 0.9600 . ?
C9 H6 0.9600 . ?
C9 H7 0.9600 . ?
C10 H8 0.9600 . ?
C10 H9 0.9600 . ?
C10 H10 0.9600 . ?
C11 H11 0.9600 . ?
C11 H12 0.9600 . ?
C11 H13 0.9600 . ?
C12 H14 0.9600 . ?
C12 H15 0.9600 . ?
C12 H16 0.9600 . ?
C13 H17 0.9600 . ?
C13 H18 0.9600 . ?
C13 H19 0.9600 . ?
C14 H20 0.9600 . ?
C14 H21 0.9600 . ?
C14 H22 0.9600 . ?

loop_
_geom_torsion_atom_site_label_1
_geom_torsion_atom_site_label_2
_geom_torsion_atom_site_label_3
_geom_torsion_atom_site_label_4
_geom_torsion
_geom_torsion_site_symmetry_1
_geom_torsion_site_symmetry_2
_geom_torsion_site_symmetry_3
_geom_torsion_site_symmetry_4
_geom_torsion_publ_flag
O1 C1 C2 C3 164.5(4) . . . . ?
C1 C1 C2 C3 -26.9(5) 2_656 . . . ?
O1 C1 C2 S1 -17.0(5) . . . . ?
C1 C1 C2 S1 151.53(18) 2_656 . . . ?
C1 C2 C3 C4 177.5(4) . . . . ?
S1 C2 C3 C4 -1.1(4) . . . . ?
C1 C2 C3 Br1 -6.0(6) . . . . ?
S1 C2 C3 Br1 175.5(2) . . . . ?
C2 C3 C4 C5 -0.3(5) . . . . ?
Br1 C3 C4 C5 -177.0(3) . . . . ?
C3 C4 C5 S1 1.6(4) . . . . ?
C3 C4 C5 Si1 178.3(3) . . . . ?
C4 C5 S1 C2 -1.9(3) . . . . ?
Si1 C5 S1 C2 -178.6(2) . . . . ?
C3 C2 S1 C5 1.7(3) . . . . ?
C1 C2 S1 C5 -177.1(3) . . . . ?
C4 C5 Si1 C7 -82.5(3) . . . . ?
S1 C5 Si1 C7 93.6(2) . . . . ?
C4 C5 Si1 C8 34.3(4) . . . . ?
S1 C5 Si1 C8 -149.5(2) . . . . ?
C4 C5 Si1 C6 159.9(3) . . . . ?
S1 C5 Si1 C6 -23.9(3) . . . . ?
C7 Si1 C6 C9 172.9(2) . . . . ?
C8 Si1 C6 C9 49.1(3) . . . . ?
C5 Si1 C6 C9 -70.9(3) . . . . ?
C7 Si1 C6 C10 46.6(3) . . . . ?
C8 Si1 C6 C10 -77.2(3) . . . . ?
C5 Si1 C6 C10 162.8(2) . . . . ?
C8 Si1 C7 C12 -51.8(3) . . . . ?
C5 Si1 C7 C12 63.3(3) . . . . ?
C6 Si1 C7 C12 -179.4(2) . . . . ?
C8 Si1 C7 C11 -177.0(2) . . . . ?
C5 Si1 C7 C11 -62.0(3) . . . . ?
C6 Si1 C7 C11 55.4(3) . . . . ?
C7 Si1 C8 C13 -60.5(3) . . . . ?
C5 Si1 C8 C13 -175.7(3) . . . . ?
C6 Si1 C8 C13 63.1(3) . . . . ?
C7 Si1 C8 C14 169.9(3) . . . . ?
C5 Si1 C8 C14 54.6(3) . . . . ?
C6 Si1 C8 C14 -66.5(3) . . . . ?
